data_7042041
loop_
_publ_author_name
'Li, Zhenyu'
'Ruan, Huapeng'
'Wang, Lulu'
'Liu, Caiping'
'Xu, Li'

_publ_section_title
;
 Counterion-induced crystallization of intermetalloid Matryoshka clusters
 [Sb@Pd12@Sb20](3-,4).
;
_journal_issue 11
_journal_name_full 'Dalton transactions (Cambridge, England : 2003)'
_journal_page_first 3453
_journal_page_last 3456
_journal_paper_doi 10.1039/c7dt00342k
_journal_volume 46
_journal_year 2017
_chemical_formula_sum 'C108 H216 K8 N12 O48 Pd24 Sb42'
_chemical_formula_weight 10430.83
_chemical_name_systematic
; 
 ? 
;
_chemical_properties_physical ', Air-sensitive,Moisture-sensitive'
_space_group_IT_number 205
_symmetry_cell_setting cubic
_symmetry_space_group_name_Hall '-P 2ac 2ab 3'
_symmetry_space_group_name_H-M 'P a -3'
_atom_sites_solution_hydrogens geom
_atom_sites_solution_primary direct
_atom_sites_solution_secondary difmap
_audit_creation_method SHELXL-97
_audit_update_record
;
2016-10-28 deposited with the CCDC.
2017-02-10 downloaded from the CCDC.
;
_cell_angle_alpha 90.00
_cell_angle_beta 90.00
_cell_angle_gamma 90.00
_cell_formula_units_Z 4
_cell_length_a 29.590(2)
_cell_length_b 29.590(2)
_cell_length_c 29.590(2)
_cell_measurement_reflns_used 58255
_cell_measurement_temperature 293(2)
_cell_measurement_theta_max 27.5359
_cell_measurement_theta_min 2.0639
_cell_volume 25908(3)
_computing_cell_refinement 'CrystalClear (Rigaku Inc., 2008)'
_computing_data_collection 'CrystalClear (Rigaku Inc., 2008)'
_computing_data_reduction 'CrystalClear (Rigaku Inc., 2008)'
_computing_structure_refinement 'SHELXL-97 (Sheldrick, 1997)'
_computing_structure_solution 'SHELXS-97 (Sheldrick, 1990)'
_diffrn_ambient_temperature 293(2)
_diffrn_detector_area_resol_mean 28.5714
_diffrn_measured_fraction_theta_full 0.993
_diffrn_measured_fraction_theta_max 0.993
_diffrn_measurement_device_type Mercury70
_diffrn_measurement_method CCD_Profile_fitting
_diffrn_radiation_monochromator graphite
_diffrn_radiation_source 'fine-focus sealed tube'
_diffrn_radiation_type MoK\a
_diffrn_radiation_wavelength 0.71073
_diffrn_reflns_av_R_equivalents 0.0485
_diffrn_reflns_av_sigmaI/netI 0.0131
_diffrn_reflns_limit_h_max 34
_diffrn_reflns_limit_h_min -34
_diffrn_reflns_limit_k_max 34
_diffrn_reflns_limit_k_min -34
_diffrn_reflns_limit_l_max 34
_diffrn_reflns_limit_l_min -32
_diffrn_reflns_number 159785
_diffrn_reflns_theta_full 24.74
_diffrn_reflns_theta_max 24.74
_diffrn_reflns_theta_min 2.06
_exptl_absorpt_coefficient_mu 6.087
_exptl_absorpt_correction_T_max 1.0000
_exptl_absorpt_correction_T_min 0.8006
_exptl_absorpt_correction_type multi-scan
_exptl_crystal_colour Black
_exptl_crystal_density_diffrn 2.674
_exptl_crystal_density_method 'not measured'
_exptl_crystal_description Plate
_exptl_crystal_F_000 18920
_exptl_crystal_size_max 0.0500
_exptl_crystal_size_mid 0.0500
_exptl_crystal_size_min 0.0300
_platon_squeeze_details
;
;
_refine_diff_density_max 1.008
_refine_diff_density_min -0.772
_refine_diff_density_rms 0.136
_refine_ls_extinction_method none
_refine_ls_goodness_of_fit_ref 1.286
_refine_ls_hydrogen_treatment mixed
_refine_ls_matrix_type full
_refine_ls_number_parameters 238
_refine_ls_number_reflns 7360
_refine_ls_number_restraints 5
_refine_ls_restrained_S_all 1.286
_refine_ls_R_factor_all 0.0759
_refine_ls_R_factor_gt 0.0745
_refine_ls_shift/su_max 0.043
_refine_ls_shift/su_mean 0.005
_refine_ls_structure_factor_coef Fsqd
_refine_ls_weighting_details 'calc w=1/[\s^2^(Fo^2^)+(0.0682P)^2^+145.3401P] where P=(Fo^2^+2Fc^2^)/3'
_refine_ls_weighting_scheme calc
_refine_ls_wR_factor_gt 0.1894
_refine_ls_wR_factor_ref 0.1906
_reflns_number_gt 7237
_reflns_number_total 7360
_reflns_threshold_expression >2sigma(I)
_cod_data_source_file c7dt00342k2.cif
_cod_data_source_block a
_cod_depositor_comments
;
The following automatic conversions were performed:

'_symmetry_cell_setting' value 'Cubic' changed to 'cubic' according
to
/usr/data/users/saulius/crontab/automatic-downloads/rss-feeds/RSC/lib/dictionaries/cif_core.dic
dictionary named 'cif_core.dic' version 2.4.2 from 2011-04-26.

'_exptl_absorpt_correction_type' value 'Multi-scan' changed to
'multi-scan' according to
/usr/data/users/saulius/crontab/automatic-downloads/rss-feeds/RSC/lib/dictionaries/cif_core.dic
dictionary named 'cif_core.dic' version 2.4.2 from 2011-04-26.

Automatic conversion script
Id: cif_fix_values 4268 2015-11-12 08:31:59Z antanas 

 Adding full bibliography for 7042040--7042041.cif.
;
_cod_original_cell_volume 25909(3)
_cod_original_sg_symbol_H-M Pa-3
_cod_database_code 7042041

loop_
_symmetry_equiv_pos_as_xyz
'x, y, z'
'z, x, y'
'y, z, x'
'-y+1/2, -z, x+1/2'
'z+1/2, -x+1/2, -y'
'-y, z+1/2, -x+1/2'
'-z+1/2, -x, y+1/2'
'-z, x+1/2, -y+1/2'
'y+1/2, -z+1/2, -x'
'-x+1/2, -y, z+1/2'
'x+1/2, -y+1/2, -z'
'-x, y+1/2, -z+1/2'
'-x, -y, -z'
'-z, -x, -y'
'-y, -z, -x'
'y-1/2, z, -x-1/2'
'-z-1/2, x-1/2, y'
'y, -z-1/2, x-1/2'
'z-1/2, x, -y-1/2'
'z, -x-1/2, y-1/2'
'-y-1/2, z-1/2, x'
'x-1/2, y, -z-1/2'
'-x-1/2, y-1/2, z'
'x, -y-1/2, z-1/2'

loop_
_atom_site_label
_atom_site_type_symbol
_atom_site_fract_x
_atom_site_fract_y
_atom_site_fract_z
_atom_site_U_iso_or_equiv
_atom_site_adp_type
_atom_site_occupancy
_atom_site_symmetry_multiplicity
_atom_site_calc_flag
_atom_site_refinement_flags
Sb Sb 0.65874(3) 0.84126(3) 0.15874(3) 0.0721(4) Uani 1 3 d S
Sb1 Sb 0.72895(4) 0.92402(4) 0.25716(4) 0.1091(4) Uani 1 1 d .
Sb2 Sb 0.69887(4) 0.98178(3) 0.17474(4) 0.0999(3) Uani 1 1 d .
Sb3 Sb 0.59476(4) 0.97310(3) 0.16578(4) 0.0990(3) Uani 1 1 d .
Sb4 Sb 0.56110(4) 0.91043(4) 0.24340(4) 0.1004(3) Uani 1 1 d .
Sb5 Sb 0.64394(4) 0.88023(4) 0.29992(3) 0.1024(3) Uani 1 1 d .
Sb6 Sb 0.74346(3) 0.75654(3) 0.24346(3) 0.1010(5) Uani 1 3 d S
Sb7 Sb 0.65245(4) 0.77657(4) 0.29074(3) 0.1000(3) Uani 1 1 d .
Sb8 Sb 0.57342(3) 0.92658(3) 0.07342(3) 0.0936(5) Uani 1 3 d S
Pd1 Pd 0.64767(4) 0.91789(4) 0.21595(4) 0.0881(3) Uani 1 1 d .
Pd2 Pd 0.70244(4) 0.83780(4) 0.24449(4) 0.0902(3) Uani 1 1 d .
Pd3 Pd 0.65570(4) 0.92715(4) 0.11503(4) 0.0843(3) Uani 1 1 d .
Pd4 Pd 0.60225(4) 0.82983(4) 0.23568(4) 0.0889(3) Uani 1 1 d .
K1 K 0.5530(3) 1.0530(3) 0.4470(3) 0.203(5) Uani 1 3 d S
K2 K 0.86340(15) 0.04419(14) 0.29544(14) 0.1196(12) Uani 1 1 d .
O1 O 0.4700(7) 1.0424(7) 0.3981(7) 0.194(2) Uani 1 1 d .
O2 O 0.5437(7) 0.9831(7) 0.3860(7) 0.194(2) Uani 1 1 d .
O3 O 0.9238(7) -0.0232(7) 0.3191(7) 0.194(2) Uani 1 1 d .
O4 O 0.9148(5) 0.0537(6) 0.3771(5) 0.152(5) Uani 1 1 d .
O5 O 0.8405(6) 0.1112(5) 0.3582(7) 0.166(6) Uani 1 1 d .
O6 O 0.8040(7) 0.1131(7) 0.2717(7) 0.194(2) Uani 1 1 d .
O7 O 0.8166(7) 0.0425(7) 0.2128(6) 0.180(6) Uani 1 1 d .
O8 O 0.8908(5) -0.0178(6) 0.2278(5) 0.153(5) Uani 1 1 d .
C1 C 0.4806(11) 1.0235(10) 0.3543(10) 0.194(2) Uani 1 1 d .
H1A H 0.5016 1.0430 0.3384 0.232 Uiso 1 1 calc R
H1B H 0.4533 1.0208 0.3363 0.232 Uiso 1 1 calc R
C2 C 0.5011(11) 0.9782(10) 0.3612(10) 0.194(2) Uani 1 1 d .
H2A H 0.4805 0.9592 0.3783 0.232 Uiso 1 1 calc R
H2B H 0.5066 0.9639 0.3323 0.232 Uiso 1 1 calc R
C3 C 0.5591(10) 0.9425(10) 0.3945(10) 0.194(2) Uani 1 1 d .
H3A H 0.5610 0.9247 0.3671 0.232 Uiso 1 1 calc R
H3B H 0.5400 0.9270 0.4161 0.232 Uiso 1 1 calc R
C4 C 0.6059(11) 0.9512(10) 0.4142(10) 0.194(2) Uani 1 1 d .
H4A H 0.6226 0.9230 0.4158 0.232 Uiso 1 1 calc R
H4B H 0.6224 0.9717 0.3947 0.232 Uiso 1 1 calc R
C5 C 0.9517(11) -0.0107(11) 0.3531(11) 0.194(2) Uani 1 1 d .
H5A H 0.9671 -0.0377 0.3636 0.232 Uiso 1 1 calc R
H5B H 0.9747 0.0089 0.3402 0.232 Uiso 1 1 calc R
C6 C 0.9348(11) 0.0104(10) 0.3898(11) 0.194(2) Uani 1 1 d .
H6A H 0.9587 0.0153 0.4116 0.232 Uiso 1 1 calc R
H6B H 0.9119 -0.0085 0.4037 0.232 Uiso 1 1 calc R
C7 C 0.8923(11) 0.0736(9) 0.4106(11) 0.194(2) Uani 1 1 d D
H7A H 0.9126 0.0792 0.4357 0.232 Uiso 1 1 calc R
H7B H 0.8684 0.0537 0.4210 0.232 Uiso 1 1 calc R
C8 C 0.8722(11) 0.1172(9) 0.3952(11) 0.194(2) Uani 1 1 d D
H8A H 0.8568 0.1314 0.4204 0.232 Uiso 1 1 calc R
H8B H 0.8963 0.1373 0.3856 0.232 Uiso 1 1 calc R
C9 C 0.8271(11) 0.1494(10) 0.3416(10) 0.194(2) Uani 1 1 d D
H9A H 0.8526 0.1662 0.3298 0.232 Uiso 1 1 calc R
H9B H 0.8127 0.1674 0.3649 0.232 Uiso 1 1 calc R
C10 C 0.7944(10) 0.1390(10) 0.3047(10) 0.194(2) Uani 1 1 d D
H10A H 0.7678 0.1264 0.3191 0.232 Uiso 1 1 calc R
H10B H 0.7854 0.1677 0.2918 0.232 Uiso 1 1 calc R
C11 C 0.7758(11) 0.1056(10) 0.2414(10) 0.194(2) Uani 1 1 d D
H11A H 0.7631 0.1342 0.2317 0.232 Uiso 1 1 calc R
H11B H 0.7514 0.0878 0.2542 0.232 Uiso 1 1 calc R
C12 C 0.7933(11) 0.0816(10) 0.2009(9) 0.194(2) Uani 1 1 d D
H12A H 0.7683 0.0737 0.1813 0.232 Uiso 1 1 calc R
H12B H 0.8134 0.1015 0.1843 0.232 Uiso 1 1 calc R
C13 C 0.8370(11) 0.0175(11) 0.1821(12) 0.194(2) Uani 1 1 d .
H13A H 0.8611 0.0357 0.1695 0.232 Uiso 1 1 calc R
H13B H 0.8154 0.0125 0.1580 0.232 Uiso 1 1 calc R
C14 C 0.8561(10) -0.0256(10) 0.1930(11) 0.194(2) Uani 1 1 d .
H14A H 0.8695 -0.0391 0.1664 0.232 Uiso 1 1 calc R
H14B H 0.8329 -0.0457 0.2045 0.232 Uiso 1 1 calc R
C15 C 0.9028(12) -0.0528(12) 0.2444(12) 0.194(2) Uani 1 1 d .
H15A H 0.9133 -0.0722 0.2202 0.232 Uiso 1 1 calc R
H15B H 0.8764 -0.0671 0.2576 0.232 Uiso 1 1 calc R
C16 C 0.9370(11) -0.0511(9) 0.2779(11) 0.217(16) Uani 1 1 d .
H16A H 0.9642 -0.0383 0.2648 0.261 Uiso 1 1 calc R
H16B H 0.9440 -0.0816 0.2875 0.261 Uiso 1 1 calc R
N1 N 0.9234(8) 0.1049(8) 0.2460(8) 0.194(2) Uani 1 1 d D
N2 N 0.7941(13) -0.0040(16) 0.3359(10) 0.35(3) Uani 1 1 d .
C17 C 0.9713(8) 0.0957(9) 0.2495(10) 0.194(2) Uani 1 1 d D
H17A H 0.9859 0.1006 0.2206 0.232 Uiso 1 1 calc R
H17B H 0.9762 0.0646 0.2585 0.232 Uiso 1 1 calc R
C18 C 0.9902(11) 0.1272(10) 0.2842(10) 0.194(2) Uani 1 1 d D
H18A H 0.9749 0.1162 0.3111 0.232 Uiso 1 1 calc R
H18B H 1.0207 0.1154 0.2869 0.232 Uiso 1 1 calc R

loop_
_atom_site_aniso_label
_atom_site_aniso_U_11
_atom_site_aniso_U_22
_atom_site_aniso_U_33
_atom_site_aniso_U_23
_atom_site_aniso_U_13
_atom_site_aniso_U_12
Sb 0.0721(4) 0.0721(4) 0.0721(4) 0.0040(4) -0.0040(4) 0.0040(4)
Sb1 0.1192(8) 0.1089(8) 0.0992(7) -0.0136(6) -0.0223(6) -0.0108(6)
Sb2 0.1134(8) 0.0746(6) 0.1117(7) 0.0022(5) -0.0106(6) -0.0110(5)
Sb3 0.1096(7) 0.0749(6) 0.1126(7) 0.0042(5) -0.0024(6) 0.0205(5)
Sb4 0.1005(7) 0.1057(7) 0.0950(7) -0.0040(5) 0.0141(5) 0.0247(6)
Sb5 0.1211(8) 0.1128(8) 0.0733(6) -0.0055(5) 0.0011(5) 0.0125(6)
Sb6 0.1010(5) 0.1010(5) 0.1010(5) 0.0181(5) -0.0181(5) 0.0181(5)
Sb7 0.1116(8) 0.1063(7) 0.0822(6) 0.0242(5) 0.0021(5) 0.0102(6)
Sb8 0.0936(5) 0.0936(5) 0.0936(5) 0.0161(4) -0.0161(4) 0.0161(4)
Pd1 0.0967(7) 0.0821(7) 0.0856(7) 0.0005(5) -0.0032(5) 0.0057(5)
Pd2 0.0933(7) 0.0933(7) 0.0840(7) 0.0055(5) -0.0070(5) 0.0047(6)
Pd3 0.0877(7) 0.0816(6) 0.0837(6) 0.0089(5) -0.0054(5) 0.0012(5)
Pd4 0.0898(7) 0.0907(7) 0.0862(7) 0.0098(5) 0.0027(5) 0.0056(5)
K1 0.203(5) 0.203(5) 0.203(5) -0.059(6) -0.059(6) 0.059(6)
K2 0.127(3) 0.115(3) 0.117(3) -0.004(2) -0.014(2) 0.018(2)
O1 0.209(6) 0.182(5) 0.190(6) 0.007(4) 0.002(4) -0.006(4)
O2 0.209(6) 0.182(5) 0.190(6) 0.007(4) 0.002(4) -0.006(4)
O3 0.209(6) 0.182(5) 0.190(6) 0.007(4) 0.002(4) -0.006(4)
O4 0.140(11) 0.192(14) 0.126(10) -0.004(10) 0.017(8) -0.059(10)
O5 0.173(14) 0.110(10) 0.214(16) -0.004(10) 0.053(12) 0.009(9)
O6 0.209(6) 0.182(5) 0.190(6) 0.007(4) 0.002(4) -0.006(4)
O7 0.183(15) 0.188(16) 0.170(14) 0.004(12) -0.024(12) -0.047(13)
O8 0.158(12) 0.156(12) 0.146(12) -0.015(10) 0.032(10) -0.022(10)
C1 0.209(6) 0.182(5) 0.190(6) 0.007(4) 0.002(4) -0.006(4)
C2 0.209(6) 0.182(5) 0.190(6) 0.007(4) 0.002(4) -0.006(4)
C3 0.209(6) 0.182(5) 0.190(6) 0.007(4) 0.002(4) -0.006(4)
C4 0.209(6) 0.182(5) 0.190(6) 0.007(4) 0.002(4) -0.006(4)
C5 0.209(6) 0.182(5) 0.190(6) 0.007(4) 0.002(4) -0.006(4)
C6 0.209(6) 0.182(5) 0.190(6) 0.007(4) 0.002(4) -0.006(4)
C7 0.209(6) 0.182(5) 0.190(6) 0.007(4) 0.002(4) -0.006(4)
C8 0.209(6) 0.182(5) 0.190(6) 0.007(4) 0.002(4) -0.006(4)
C9 0.209(6) 0.182(5) 0.190(6) 0.007(4) 0.002(4) -0.006(4)
C10 0.209(6) 0.182(5) 0.190(6) 0.007(4) 0.002(4) -0.006(4)
C11 0.209(6) 0.182(5) 0.190(6) 0.007(4) 0.002(4) -0.006(4)
C12 0.209(6) 0.182(5) 0.190(6) 0.007(4) 0.002(4) -0.006(4)
C13 0.209(6) 0.182(5) 0.190(6) 0.007(4) 0.002(4) -0.006(4)
C14 0.209(6) 0.182(5) 0.190(6) 0.007(4) 0.002(4) -0.006(4)
C15 0.209(6) 0.182(5) 0.190(6) 0.007(4) 0.002(4) -0.006(4)
C16 0.25(3) 0.16(2) 0.24(3) 0.04(2) 0.13(3) 0.11(2)
N1 0.209(6) 0.182(5) 0.190(6) 0.007(4) 0.002(4) -0.006(4)
N2 0.36(5) 0.54(7) 0.16(2) 0.08(3) -0.02(3) -0.27(5)
C17 0.209(6) 0.182(5) 0.190(6) 0.007(4) 0.002(4) -0.006(4)
C18 0.209(6) 0.182(5) 0.190(6) 0.007(4) 0.002(4) -0.006(4)

loop_
_atom_type_symbol
_atom_type_description
_atom_type_scat_dispersion_real
_atom_type_scat_dispersion_imag
_atom_type_scat_source
C C 0.0033 0.0016 'International Tables Vol C Tables 4.2.6.8 and 6.1.1.4'
H H 0.0000 0.0000 'International Tables Vol C Tables 4.2.6.8 and 6.1.1.4'
N N 0.0061 0.0033 'International Tables Vol C Tables 4.2.6.8 and 6.1.1.4'
O O 0.0106 0.0060 'International Tables Vol C Tables 4.2.6.8 and 6.1.1.4'
K K 0.2009 0.2494 'International Tables Vol C Tables 4.2.6.8 and 6.1.1.4'
Pd Pd -0.9988 1.0072 'International Tables Vol C Tables 4.2.6.8 and 6.1.1.4'
Sb Sb -0.5866 1.5461 'International Tables Vol C Tables 4.2.6.8 and 6.1.1.4'

loop_
_geom_angle_atom_site_label_1
_geom_angle_atom_site_label_2
_geom_angle_atom_site_label_3
_geom_angle
_geom_angle_site_symmetry_1
_geom_angle_site_symmetry_3
Pd4 Sb Pd4 116.43(2) 5_566 4_664
Pd4 Sb Pd4 116.43(2) 5_566 .
Pd4 Sb Pd4 116.43(2) 4_664 .
Pd4 Sb Pd1 63.35(3) 5_566 5_566
Pd4 Sb Pd1 63.49(3) 4_664 5_566
Pd4 Sb Pd1 179.50(7) . 5_566
Pd4 Sb Pd1 63.49(3) 5_566 .
Pd4 Sb Pd1 179.50(7) 4_664 .
Pd4 Sb Pd1 63.35(3) . .
Pd1 Sb Pd1 116.73(2) 5_566 .
Pd4 Sb Pd1 179.50(7) 5_566 4_664
Pd4 Sb Pd1 63.35(3) 4_664 4_664
Pd4 Sb Pd1 63.49(3) . 4_664
Pd1 Sb Pd1 116.73(2) 5_566 4_664
Pd1 Sb Pd1 116.73(2) . 4_664
Pd4 Sb Pd2 63.39(4) 5_566 .
Pd4 Sb Pd2 116.14(5) 4_664 .
Pd4 Sb Pd2 63.24(4) . .
Pd1 Sb Pd2 116.31(4) 5_566 .
Pd1 Sb Pd2 63.36(3) . .
Pd1 Sb Pd2 116.25(4) 4_664 .
Pd4 Sb Pd2 63.24(4) 5_566 5_566
Pd4 Sb Pd2 63.39(4) 4_664 5_566
Pd4 Sb Pd2 116.14(5) . 5_566
Pd1 Sb Pd2 63.36(3) 5_566 5_566
Pd1 Sb Pd2 116.25(4) . 5_566
Pd1 Sb Pd2 116.31(4) 4_664 5_566
Pd2 Sb Pd2 63.11(5) . 5_566
Pd4 Sb Pd2 116.14(5) 5_566 4_664
Pd4 Sb Pd2 63.24(4) 4_664 4_664
Pd4 Sb Pd2 63.39(4) . 4_664
Pd1 Sb Pd2 116.25(4) 5_566 4_664
Pd1 Sb Pd2 116.31(4) . 4_664
Pd1 Sb Pd2 63.36(3) 4_664 4_664
Pd2 Sb Pd2 63.11(5) . 4_664
Pd2 Sb Pd2 63.11(5) 5_566 4_664
Pd4 Sb Pd3 116.75(4) 5_566 5_566
Pd4 Sb Pd3 63.62(3) 4_664 5_566
Pd4 Sb Pd3 116.76(4) . 5_566
Pd1 Sb Pd3 63.69(4) 5_566 5_566
Pd1 Sb Pd3 116.88(5) . 5_566
Pd1 Sb Pd3 63.60(4) 4_664 5_566
Pd2 Sb Pd3 179.74(5) . 5_566
Pd2 Sb Pd3 116.74(3) 5_566 5_566
Pd2 Sb Pd3 116.65(3) 4_664 5_566
Pd4 Sb Pd3 63.62(3) 5_566 .
Pd4 Sb Pd3 116.76(4) 4_664 .
Pd4 Sb Pd3 116.75(4) . .
Pd1 Sb Pd3 63.60(4) 5_566 .
Pd1 Sb Pd3 63.69(4) . .
Pd1 Sb Pd3 116.88(5) 4_664 .
Pd2 Sb Pd3 116.74(3) . .
Pd2 Sb Pd3 116.65(3) 5_566 .
Pd2 Sb Pd3 179.75(5) 4_664 .
Pd3 Sb Pd3 63.50(4) 5_566 .
Pd4 Sb Pd3 116.76(4) 5_566 4_664
Pd4 Sb Pd3 116.75(4) 4_664 4_664
Pd4 Sb Pd3 63.62(3) . 4_664
Pd1 Sb Pd3 116.88(5) 5_566 4_664
Pd1 Sb Pd3 63.60(4) . 4_664
Pd1 Sb Pd3 63.69(4) 4_664 4_664
Pd2 Sb Pd3 116.65(3) . 4_664
Pd2 Sb Pd3 179.74(5) 5_566 4_664
Pd2 Sb Pd3 116.74(3) 4_664 4_664
Pd3 Sb Pd3 63.50(4) 5_566 4_664
Pd3 Sb Pd3 63.50(4) . 4_664
Pd2 Sb1 Pd4 67.40(4) . 5_566
Pd2 Sb1 Pd1 67.33(4) . .
Pd4 Sb1 Pd1 67.39(4) 5_566 .
Pd2 Sb1 Sb7 55.36(4) . 5_566
Pd4 Sb1 Sb7 55.54(4) 5_566 5_566
Pd1 Sb1 Sb7 109.46(5) . 5_566
Pd2 Sb1 Sb5 54.89(4) . .
Pd4 Sb1 Sb5 109.21(5) 5_566 .
Pd1 Sb1 Sb5 55.52(4) . .
Sb7 Sb1 Sb5 107.90(5) 5_566 .
Pd2 Sb1 Sb2 109.14(4) . .
Pd4 Sb1 Sb2 55.29(4) 5_566 .
Pd1 Sb1 Sb2 55.11(4) . .
Sb7 Sb1 Sb2 108.67(5) 5_566 .
Sb5 Sb1 Sb2 108.52(5) . .
Pd1 Sb2 Pd3 67.34(4) . .
Pd1 Sb2 Pd4 66.96(4) . 5_566
Pd3 Sb2 Pd4 67.13(4) . 5_566
Pd1 Sb2 Sb3 54.98(4) . .
Pd3 Sb2 Sb3 55.09(4) . .
Pd4 Sb2 Sb3 108.54(4) 5_566 .
Pd1 Sb2 Sb1 54.83(4) . .
Pd3 Sb2 Sb1 108.55(4) . .
Pd4 Sb2 Sb1 54.64(4) 5_566 .
Sb3 Sb2 Sb1 107.81(4) . .
Pd1 Sb2 Sb4 108.44(4) . 5_566
Pd3 Sb2 Sb4 55.23(4) . 5_566
Pd4 Sb2 Sb4 54.37(4) 5_566 5_566
Sb3 Sb2 Sb4 108.50(4) . 5_566
Sb1 Sb2 Sb4 106.85(4) . 5_566
Pd3 Sb3 Pd1 67.48(4) 4_664 .
Pd3 Sb3 Pd3 67.35(5) 4_664 .
Pd1 Sb3 Pd3 67.45(4) . .
Pd3 Sb3 Sb2 109.11(4) 4_664 .
Pd1 Sb3 Sb2 55.16(4) . .
Pd3 Sb3 Sb2 55.15(4) . .
Pd3 Sb3 Sb4 55.29(4) 4_664 .
Pd1 Sb3 Sb4 54.63(4) . .
Pd3 Sb3 Sb4 108.81(4) . .
Sb2 Sb3 Sb4 107.67(4) . .
Pd3 Sb3 Sb8 55.26(4) 4_664 .
Pd1 Sb3 Sb8 109.31(5) . .
Pd3 Sb3 Sb8 55.19(4) . .
Sb2 Sb3 Sb8 108.17(4) . .
Sb4 Sb3 Sb8 108.54(4) . .
Pd4 Sb4 Pd1 67.45(4) . .
Pd4 Sb4 Pd3 67.40(4) . 4_664
Pd1 Sb4 Pd3 67.32(4) . 4_664
Pd4 Sb4 Sb5 55.37(4) . .
Pd1 Sb4 Sb5 55.58(4) . .
Pd3 Sb4 Sb5 109.47(4) 4_664 .
Pd4 Sb4 Sb2 55.28(4) . 4_664
Pd1 Sb4 Sb2 109.01(4) . 4_664
Pd3 Sb4 Sb2 54.91(4) 4_664 4_664
Sb5 Sb4 Sb2 108.49(4) . 4_664
Pd4 Sb4 Sb3 108.70(4) . .
Pd1 Sb4 Sb3 54.94(4) . .
Pd3 Sb4 Sb3 54.66(4) 4_664 .
Sb5 Sb4 Sb3 108.46(5) . .
Sb2 Sb4 Sb3 107.45(4) 4_664 .
Pd2 Sb5 Pd4 67.01(4) . .
Pd2 Sb5 Pd1 67.02(4) . .
Pd4 Sb5 Pd1 66.69(4) . .
Pd2 Sb5 Sb7 55.36(4) . .
Pd4 Sb5 Sb7 55.23(4) . .
Pd1 Sb5 Sb7 108.82(4) . .
Pd2 Sb5 Sb4 108.30(4) . .
Pd4 Sb5 Sb4 54.60(4) . .
Pd1 Sb5 Sb4 54.70(4) . .
Sb7 Sb5 Sb4 107.66(5) . .
Pd2 Sb5 Sb1 54.91(4) . .
Pd4 Sb5 Sb1 108.23(4) . .
Pd1 Sb5 Sb1 54.84(4) . .
Sb7 Sb5 Sb1 108.24(4) . .
Sb4 Sb5 Sb1 107.53(4) . .
Pd2 Sb6 Pd2 67.23(5) 5_566 4_664
Pd2 Sb6 Pd2 67.23(5) 5_566 .
Pd2 Sb6 Pd2 67.23(5) 4_664 .
Pd2 Sb6 Sb7 55.34(4) 5_566 5_566
Pd2 Sb6 Sb7 109.11(6) 4_664 5_566
Pd2 Sb6 Sb7 55.16(4) . 5_566
Pd2 Sb6 Sb7 55.16(4) 5_566 4_664
Pd2 Sb6 Sb7 55.34(4) 4_664 4_664
Pd2 Sb6 Sb7 109.11(6) . 4_664
Sb7 Sb6 Sb7 108.30(3) 5_566 4_664
Pd2 Sb6 Sb7 109.11(6) 5_566 .
Pd2 Sb6 Sb7 55.16(4) 4_664 .
Pd2 Sb6 Sb7 55.34(4) . .
Sb7 Sb6 Sb7 108.30(3) 5_566 .
Sb7 Sb6 Sb7 108.30(3) 4_664 .
Pd2 Sb7 Pd2 66.88(5) 4_664 .
Pd2 Sb7 Pd4 67.12(4) 4_664 .
Pd2 Sb7 Pd4 66.84(4) . .
Pd2 Sb7 Sb1 55.17(4) 4_664 4_664
Pd2 Sb7 Sb1 108.56(4) . 4_664
Pd4 Sb7 Sb1 55.12(4) . 4_664
Pd2 Sb7 Sb5 108.83(4) 4_664 .
Pd2 Sb7 Sb5 54.91(4) . .
Pd4 Sb7 Sb5 55.31(4) . .
Sb1 Sb7 Sb5 108.33(4) 4_664 .
Pd2 Sb7 Sb6 54.91(4) 4_664 .
Pd2 Sb7 Sb6 54.84(4) . .
Pd4 Sb7 Sb6 108.46(5) . .
Sb1 Sb7 Sb6 108.03(4) 4_664 .
Sb5 Sb7 Sb6 107.52(4) . .
Pd3 Sb8 Pd3 66.78(5) . 5_566
Pd3 Sb8 Pd3 66.78(5) . 4_664
Pd3 Sb8 Pd3 66.78(5) 5_566 4_664
Pd3 Sb8 Sb3 54.71(3) . .
Pd3 Sb8 Sb3 107.91(5) 5_566 .
Pd3 Sb8 Sb3 54.52(3) 4_664 .
Pd3 Sb8 Sb3 54.52(3) . 5_566
Pd3 Sb8 Sb3 54.71(3) 5_566 5_566
Pd3 Sb8 Sb3 107.91(5) 4_664 5_566
Sb3 Sb8 Sb3 107.32(3) . 5_566
Pd3 Sb8 Sb3 107.91(5) . 4_664
Pd3 Sb8 Sb3 54.52(3) 5_566 4_664
Pd3 Sb8 Sb3 54.71(3) 4_664 4_664
Sb3 Sb8 Sb3 107.32(3) . 4_664
Sb3 Sb8 Sb3 107.32(3) 5_566 4_664
Sb4 Pd1 Sb1 135.64(6) . .
Sb4 Pd1 Sb3 70.43(4) . .
Sb1 Pd1 Sb3 136.20(6) . .
Sb4 Pd1 Sb2 136.32(5) . .
Sb1 Pd1 Sb2 70.06(4) . .
Sb3 Pd1 Sb2 69.86(4) . .
Sb4 Pd1 Sb5 69.72(4) . .
Sb1 Pd1 Sb5 69.64(5) . .
Sb3 Pd1 Sb5 136.35(6) . .
Sb2 Pd1 Sb5 135.85(6) . .
Sb4 Pd1 Sb 102.90(4) . .
Sb1 Pd1 Sb 102.66(5) . .
Sb3 Pd1 Sb 102.77(5) . .
Sb2 Pd1 Sb 102.91(4) . .
Sb5 Pd1 Sb 102.77(5) . .
Sb4 Pd1 Pd4 56.13(4) . .
Sb1 Pd1 Pd4 111.75(5) . .
Sb3 Pd1 Pd4 111.91(5) . .
Sb2 Pd1 Pd4 161.17(5) . .
Sb5 Pd1 Pd4 56.45(4) . .
Sb Pd1 Pd4 58.26(3) . .
Sb4 Pd1 Pd2 111.39(5) . .
Sb1 Pd1 Pd2 56.22(4) . .
Sb3 Pd1 Pd2 161.10(5) . .
Sb2 Pd1 Pd2 112.11(5) . .
Sb5 Pd1 Pd2 56.00(4) . .
Sb Pd1 Pd2 58.33(4) . .
Pd4 Pd1 Pd2 59.87(4) . .
Sb4 Pd1 Pd4 161.07(5) . 5_566
Sb1 Pd1 Pd4 56.20(4) . 5_566
Sb3 Pd1 Pd4 112.02(5) . 5_566
Sb2 Pd1 Pd4 56.61(4) . 5_566
Sb5 Pd1 Pd4 111.48(5) . 5_566
Sb Pd1 Pd4 58.19(3) . 5_566
Pd4 Pd1 Pd4 107.81(5) . 5_566
Pd2 Pd1 Pd4 59.95(4) . 5_566
Sb4 Pd1 Pd3 56.79(4) . 4_664
Sb1 Pd1 Pd3 160.94(5) . 4_664
Sb3 Pd1 Pd3 56.22(4) . 4_664
Sb2 Pd1 Pd3 111.76(5) . 4_664
Sb5 Pd1 Pd3 112.25(5) . 4_664
Sb Pd1 Pd3 58.27(4) . 4_664
Pd4 Pd1 Pd3 60.14(4) . 4_664
Pd2 Pd1 Pd3 108.04(5) . 4_664
Pd4 Pd1 Pd3 107.92(5) 5_566 4_664
Sb4 Pd1 Pd3 112.43(5) . .
Sb1 Pd1 Pd3 111.80(5) . .
Sb3 Pd1 Pd3 56.37(4) . .
Sb2 Pd1 Pd3 56.36(4) . .
Sb5 Pd1 Pd3 161.00(5) . .
Sb Pd1 Pd3 58.23(4) . .
Pd4 Pd1 Pd3 107.99(5) . .
Pd2 Pd1 Pd3 108.03(5) . .
Pd4 Pd1 Pd3 60.03(4) 5_566 .
Pd3 Pd1 Pd3 59.92(5) 4_664 .
Sb6 Pd2 Sb5 135.42(5) . .
Sb6 Pd2 Sb1 135.67(5) . .
Sb5 Pd2 Sb1 70.20(5) . .
Sb6 Pd2 Sb7 69.93(4) . 5_566
Sb5 Pd2 Sb7 135.38(6) . 5_566
Sb1 Pd2 Sb7 69.48(5) . 5_566
Sb6 Pd2 Sb7 69.81(4) . .
Sb5 Pd2 Sb7 69.73(5) . .
Sb1 Pd2 Sb7 136.17(6) . .
Sb7 Pd2 Sb7 135.71(6) 5_566 .
Sb6 Pd2 Sb 103.09(5) . .
Sb5 Pd2 Sb 103.52(5) . .
Sb1 Pd2 Sb 102.82(4) . .
Sb7 Pd2 Sb 103.27(4) 5_566 .
Sb7 Pd2 Sb 103.07(4) . .
Sb6 Pd2 Pd2 56.38(3) . 5_566
Sb5 Pd2 Pd2 161.96(4) . 5_566
Sb1 Pd2 Pd2 111.71(6) . 5_566
Sb7 Pd2 Pd2 56.69(5) 5_566 5_566
Sb7 Pd2 Pd2 111.92(5) . 5_566
Sb Pd2 Pd2 58.45(2) . 5_566
Sb6 Pd2 Pd2 56.38(3) . 4_664
Sb5 Pd2 Pd2 112.21(6) . 4_664
Sb1 Pd2 Pd2 161.27(4) . 4_664
Sb7 Pd2 Pd2 112.15(5) 5_566 4_664
Sb7 Pd2 Pd2 56.43(5) . 4_664
Sb Pd2 Pd2 58.45(2) . 4_664
Pd2 Pd2 Pd2 60.0 5_566 4_664
Sb6 Pd2 Pd4 112.09(5) . .
Sb5 Pd2 Pd4 56.78(4) . .
Sb1 Pd2 Pd4 112.08(5) . .
Sb7 Pd2 Pd4 161.57(5) 5_566 .
Sb7 Pd2 Pd4 56.59(4) . .
Sb Pd2 Pd4 58.30(3) . .
Pd2 Pd2 Pd4 108.15(4) 5_566 .
Pd2 Pd2 Pd4 60.18(4) 4_664 .
Sb6 Pd2 Pd4 111.89(5) . 5_566
Sb5 Pd2 Pd4 112.47(5) . 5_566
Sb1 Pd2 Pd4 56.31(4) . 5_566
Sb7 Pd2 Pd4 56.57(4) 5_566 5_566
Sb7 Pd2 Pd4 161.29(5) . 5_566
Sb Pd2 Pd4 58.22(3) . 5_566
Pd2 Pd2 Pd4 59.96(4) 5_566 5_566
Pd2 Pd2 Pd4 107.98(4) 4_664 5_566
Pd4 Pd2 Pd4 108.00(5) . 5_566
Sb6 Pd2 Pd1 161.39(5) . .
Sb5 Pd2 Pd1 56.97(4) . .
Sb1 Pd2 Pd1 56.45(4) . .
Sb7 Pd2 Pd1 111.97(5) 5_566 .
Sb7 Pd2 Pd1 112.11(5) . .
Sb Pd2 Pd1 58.30(3) . .
Pd2 Pd2 Pd1 108.16(3) 5_566 .
Pd2 Pd2 Pd1 108.22(3) 4_664 .
Pd4 Pd2 Pd1 60.01(4) . .
Pd4 Pd2 Pd1 60.07(4) 5_566 .
Sb3 Pd3 Sb3 136.69(6) 5_566 .
Sb3 Pd3 Sb2 135.96(5) 5_566 .
Sb3 Pd3 Sb2 69.75(4) . .
Sb3 Pd3 Sb4 70.05(4) 5_566 5_566
Sb3 Pd3 Sb4 136.26(6) . 5_566
Sb2 Pd3 Sb4 69.86(4) . 5_566
Sb3 Pd3 Sb8 70.23(3) 5_566 .
Sb3 Pd3 Sb8 70.10(4) . .
Sb2 Pd3 Sb8 135.85(5) . .
Sb4 Pd3 Sb8 136.55(5) 5_566 .
Sb3 Pd3 Sb 102.72(4) 5_566 .
Sb3 Pd3 Sb 102.50(4) . .
Sb2 Pd3 Sb 102.74(4) . .
Sb4 Pd3 Sb 102.06(4) 5_566 .
Sb8 Pd3 Sb 103.13(4) . .
Sb3 Pd3 Pd3 56.46(5) 5_566 5_566
Sb3 Pd3 Pd3 111.90(4) . 5_566
Sb2 Pd3 Pd3 160.99(3) . 5_566
Sb4 Pd3 Pd3 111.77(6) 5_566 5_566
Sb8 Pd3 Pd3 56.61(2) . 5_566
Sb Pd3 Pd3 58.25(2) . 5_566
Sb3 Pd3 Pd3 112.14(4) 5_566 4_664
Sb3 Pd3 Pd3 56.19(5) . 4_664
Sb2 Pd3 Pd3 111.77(6) . 4_664
Sb4 Pd3 Pd3 160.31(3) 5_566 4_664
Sb8 Pd3 Pd3 56.61(2) . 4_664
Sb Pd3 Pd3 58.25(2) . 4_664
Pd3 Pd3 Pd3 60.0 5_566 4_664
Sb3 Pd3 Pd4 111.57(5) 5_566 5_566
Sb3 Pd3 Pd4 111.61(5) . 5_566
Sb2 Pd3 Pd4 56.49(4) . 5_566
Sb4 Pd3 Pd4 55.71(4) 5_566 5_566
Sb8 Pd3 Pd4 161.18(5) . 5_566
Sb Pd3 Pd4 58.05(3) . 5_566
Pd3 Pd3 Pd4 107.76(3) 5_566 5_566
Pd3 Pd3 Pd4 107.77(3) 4_664 5_566
Sb3 Pd3 Pd1 56.30(4) 5_566 5_566
Sb3 Pd3 Pd1 160.62(5) . 5_566
Sb2 Pd3 Pd1 111.75(5) . 5_566
Sb4 Pd3 Pd1 55.89(4) 5_566 5_566
Sb8 Pd3 Pd1 112.25(4) . 5_566
Sb Pd3 Pd1 58.12(3) . 5_566
Pd3 Pd3 Pd1 60.10(4) 5_566 5_566
Pd3 Pd3 Pd1 107.94(4) 4_664 5_566
Pd4 Pd3 Pd1 59.68(4) 5_566 5_566
Sb3 Pd3 Pd1 160.80(5) 5_566 .
Sb3 Pd3 Pd1 56.18(4) . .
Sb2 Pd3 Pd1 56.30(4) . .
Sb4 Pd3 Pd1 111.18(5) 5_566 .
Sb8 Pd3 Pd1 112.14(4) . .
Sb Pd3 Pd1 58.08(3) . .
Pd3 Pd3 Pd1 107.85(4) 5_566 .
Pd3 Pd3 Pd1 59.98(4) 4_664 .
Pd4 Pd3 Pd1 59.77(4) 5_566 .
Pd1 Pd3 Pd1 107.55(5) 5_566 .
Sb4 Pd4 Sb1 136.29(6) . 4_664
Sb4 Pd4 Sb7 135.49(6) . .
Sb1 Pd4 Sb7 69.34(5) 4_664 .
Sb4 Pd4 Sb5 70.03(4) . .
Sb1 Pd4 Sb5 135.04(5) 4_664 .
Sb7 Pd4 Sb5 69.46(4) . .
Sb4 Pd4 Sb2 70.36(4) . 4_664
Sb1 Pd4 Sb2 70.07(5) 4_664 4_664
Sb7 Pd4 Sb2 135.51(6) . 4_664
Sb5 Pd4 Sb2 136.40(6) . 4_664
Sb4 Pd4 Sb 103.23(5) . .
Sb1 Pd4 Sb 102.94(5) 4_664 .
Sb7 Pd4 Sb 103.19(5) . .
Sb5 Pd4 Sb 103.19(5) . .
Sb2 Pd4 Sb 102.88(5) 4_664 .
Sb4 Pd4 Pd2 111.86(5) . .
Sb1 Pd4 Pd2 111.60(5) 4_664 .
Sb7 Pd4 Pd2 56.57(4) . .
Sb5 Pd4 Pd2 56.21(4) . .
Sb2 Pd4 Pd2 161.34(5) 4_664 .
Sb Pd4 Pd2 58.46(4) . .
Sb4 Pd4 Pd1 56.41(4) . .
Sb1 Pd4 Pd1 161.33(6) 4_664 .
Sb7 Pd4 Pd1 112.20(5) . .
Sb5 Pd4 Pd1 56.85(4) . .
Sb2 Pd4 Pd1 112.11(5) 4_664 .
Sb Pd4 Pd1 58.39(3) . .
Pd2 Pd4 Pd1 60.12(4) . .
Sb4 Pd4 Pd2 161.61(5) . 4_664
Sb1 Pd4 Pd2 56.28(4) 4_664 4_664
Sb7 Pd4 Pd2 56.31(4) . 4_664
Sb5 Pd4 Pd2 111.40(5) . 4_664
Sb2 Pd4 Pd2 111.97(5) 4_664 4_664
Sb Pd4 Pd2 58.39(4) . 4_664
Pd2 Pd4 Pd2 59.86(5) . 4_664
Pd1 Pd4 Pd2 108.06(5) . 4_664
Sb4 Pd4 Pd1 112.66(5) . 4_664
Sb1 Pd4 Pd1 56.41(4) 4_664 4_664
Sb7 Pd4 Pd1 111.64(5) . 4_664
Sb5 Pd4 Pd1 161.50(6) . 4_664
Sb2 Pd4 Pd1 56.43(4) 4_664 4_664
Sb Pd4 Pd1 58.32(3) . 4_664
Pd2 Pd4 Pd1 108.01(5) . 4_664
Pd1 Pd4 Pd1 108.30(5) . 4_664
Pd2 Pd4 Pd1 59.98(4) 4_664 4_664
Sb4 Pd4 Pd3 56.89(4) . 4_664
Sb1 Pd4 Pd3 112.15(5) 4_664 4_664
Sb7 Pd4 Pd3 161.52(5) . 4_664
Sb5 Pd4 Pd3 112.66(5) . 4_664
Sb2 Pd4 Pd3 56.38(4) 4_664 4_664
Sb Pd4 Pd3 58.33(4) . 4_664
Pd2 Pd4 Pd3 108.28(5) . 4_664
Pd1 Pd4 Pd3 60.19(4) . 4_664
Pd2 Pd4 Pd3 108.18(5) 4_664 4_664
Pd1 Pd4 Pd3 60.20(4) 4_664 4_664
O2 K1 O2 118.7(2) . 9_466
O2 K1 O2 118.7(2) . 8_656
O2 K1 O2 118.7(2) 9_466 8_656
O2 K1 O1 60.2(6) . .
O2 K1 O1 58.7(6) 9_466 .
O2 K1 O1 158.0(8) 8_656 .
O2 K1 O1 158.0(8) . 9_466
O2 K1 O1 60.2(6) 9_466 9_466
O2 K1 O1 58.7(6) 8_656 9_466
O1 K1 O1 113.2(4) . 9_466
O2 K1 O1 58.7(6) . 8_656
O2 K1 O1 158.0(8) 9_466 8_656
O2 K1 O1 60.2(6) 8_656 8_656
O1 K1 O1 113.2(4) . 8_656
O1 K1 O1 113.2(4) 9_466 8_656
O2 K1 C4 156.6(7) . 8_656
O2 K1 C4 80.3(7) 9_466 8_656
O2 K1 C4 39.2(7) 8_656 8_656
O1 K1 C4 135.6(6) . 8_656
O1 K1 C4 22.4(6) 9_466 8_656
O1 K1 C4 98.5(6) 8_656 8_656
O2 K1 C4 80.3(7) . 9_466
O2 K1 C4 39.2(7) 9_466 9_466
O2 K1 C4 156.6(7) 8_656 9_466
O1 K1 C4 22.4(6) . 9_466
O1 K1 C4 98.5(6) 9_466 9_466
O1 K1 C4 135.6(6) 8_656 9_466
C4 K1 C4 119.39(14) 8_656 9_466
O2 K1 C4 39.2(7) . .
O2 K1 C4 156.6(7) 9_466 .
O2 K1 C4 80.3(7) 8_656 .
O1 K1 C4 98.5(6) . .
O1 K1 C4 135.6(6) 9_466 .
O1 K1 C4 22.4(6) 8_656 .
C4 K1 C4 119.39(14) 8_656 .
C4 K1 C4 119.39(14) 9_466 .
O3 K2 N2 89.9(11) . .
O3 K2 O6 178.9(6) . .
N2 K2 O6 91.1(11) . .
O3 K2 O5 119.9(6) . .
N2 K2 O5 84.2(10) . .
O6 K2 O5 59.7(6) . .
O3 K2 O7 121.7(7) . .
N2 K2 O7 90.1(7) . .
O6 K2 O7 58.8(7) . .
O5 K2 O7 118.0(7) . .
O3 K2 O8 61.8(6) . .
N2 K2 O8 100.6(10) . .
O6 K2 O8 118.5(6) . .
O5 K2 O8 175.0(5) . .
O7 K2 O8 61.0(6) . .
O3 K2 O4 61.0(6) . .
N2 K2 O4 94.6(7) . .
O6 K2 O4 118.4(6) . .
O5 K2 O4 60.0(6) . .
O7 K2 O4 174.6(5) . .
O8 K2 O4 120.5(5) . .
O3 K2 N1 100.2(6) . .
N2 K2 N1 169.7(11) . .
O6 K2 N1 78.8(6) . .
O5 K2 N1 92.5(6) . .
O7 K2 N1 82.8(6) . .
O8 K2 N1 82.5(6) . .
O4 K2 N1 92.2(6) . .
O3 K2 C15 45.0(7) . .
N2 K2 C15 90.6(12) . .
O6 K2 C15 135.5(8) . .
O5 K2 C15 164.3(7) . .
O7 K2 C15 76.7(8) . .
O8 K2 C15 19.0(6) . .
O4 K2 C15 105.8(7) . .
N1 K2 C15 95.0(8) . .
O3 K2 C10 159.9(7) . .
N2 K2 C10 86.9(12) . .
O6 K2 C10 19.7(6) . .
O5 K2 C10 40.1(6) . .
O7 K2 C10 78.1(7) . .
O8 K2 C10 138.2(6) . .
O4 K2 C10 99.5(6) . .
N1 K2 C10 84.3(7) . .
C15 K2 C10 154.7(8) . .
O3 K2 C5 20.8(6) . .
N2 K2 C5 95.9(11) . .
O6 K2 C5 158.4(7) . .
O5 K2 C5 100.7(7) . .
O7 K2 C5 141.2(7) . .
O8 K2 C5 80.3(6) . .
O4 K2 C5 40.8(6) . .
N1 K2 C5 94.3(7) . .
C15 K2 C5 65.0(8) . .
C10 K2 C5 140.3(7) . .
O3 K2 C13 102.8(7) . .
N2 K2 C13 97.5(8) . .
O6 K2 C13 77.6(7) . .
O5 K2 C13 137.3(7) . .
O7 K2 C13 20.2(6) . .
O8 K2 C13 41.2(6) . .
O4 K2 C13 159.8(6) . .
N1 K2 C13 78.3(7) . .
C15 K2 C13 58.1(8) . .
C10 K2 C13 97.2(7) . .
C5 K2 C13 121.4(8) . .
C4 O1 C1 111(2) 9_466 .
C4 O1 K1 106.4(16) 9_466 .
C1 O1 K1 108.0(17) . .
C3 O2 C2 108(2) . .
C3 O2 K1 121.8(19) . .
C2 O2 K1 119.2(17) . .
C5 O3 C16 126(3) . .
C5 O3 K2 112.7(18) . .
C16 O3 K2 110.7(15) . .
C7 O4 C6 114(2) . .
C7 O4 K2 113.8(16) . .
C6 O4 K2 110.1(15) . .
C9 O5 C8 112(2) . .
C9 O5 K2 116.2(18) . .
C8 O5 K2 115.4(14) . .
C11 O6 C10 121(3) . .
C11 O6 K2 118(2) . .
C10 O6 K2 112.8(19) . .
C13 O7 C12 121(2) . .
C13 O7 K2 112.6(19) . .
C12 O7 K2 116.7(17) . .
C15 O8 C14 111(2) . .
C15 O8 K2 111(2) . .
C14 O8 K2 113.3(15) . .
O1 C1 C2 108(2) . .
O2 C2 C1 109(3) . .
O2 C3 C4 104(3) . .
O1 C4 C3 110(3) 8_656 .
O1 C4 K1 51.2(13) 8_656 .
C3 C4 K1 81.1(17) . .
C6 C5 O3 120(3) . .
C6 C5 K2 84(2) . .
O3 C5 K2 46.5(15) . .
C5 C6 O4 111(3) . .
O4 C7 C8 111(3) . .
O5 C8 C7 112(3) . .
O5 C9 C10 107(3) . .
O6 C10 C9 123(3) . .
O6 C10 K2 47.5(16) . .
C9 C10 K2 81.0(18) . .
O6 C11 C12 116(3) . .
O7 C12 C11 111(3) . .
O7 C13 C14 122(3) . .
O7 C13 K2 47.3(15) . .
C14 C13 K2 84(2) . .
C13 C14 O8 107(3) . .
O8 C15 C16 118(3) . .
O8 C15 K2 50.3(17) . .
C16 C15 K2 84.6(18) . .
C15 C16 O3 113(2) . .
C17 N1 K2 116.3(18) . .
C18 N2 K2 133(3) 19_646 .
N1 C17 C18 107(2) . .
N2 C18 C17 146(3) 18_665 .

loop_
_geom_bond_atom_site_label_1
_geom_bond_atom_site_label_2
_geom_bond_distance
_geom_bond_site_symmetry_2
Sb Pd4 2.8445(12) 5_566
Sb Pd4 2.8445(12) 4_664
Sb Pd4 2.8445(12) .
Sb Pd1 2.8486(12) 5_566
Sb Pd1 2.8486(12) .
Sb Pd1 2.8486(12) 4_664
Sb Pd2 2.8496(15) .
Sb Pd2 2.8496(15) 5_566
Sb Pd2 2.8496(15) 4_664
Sb Pd3 2.8533(15) 5_566
Sb Pd3 2.8533(15) .
Sb Pd3 2.8533(15) 4_664
Sb1 Pd2 2.6955(16) .
Sb1 Pd4 2.6964(16) 5_566
Sb1 Pd1 2.7029(16) .
Sb1 Sb7 3.0756(17) 5_566
Sb1 Sb5 3.0996(18) .
Sb1 Sb2 3.1083(16) .
Sb2 Pd1 2.7123(15) .
Sb2 Pd3 2.7141(15) .
Sb2 Pd4 2.7178(16) 5_566
Sb2 Sb3 3.1028(16) .
Sb2 Sb4 3.1142(17) 5_566
Sb3 Pd3 2.7036(15) 4_664
Sb3 Pd1 2.7064(15) .
Sb3 Pd3 2.7121(15) .
Sb3 Sb4 3.1155(16) .
Sb3 Sb8 3.1244(13) .
Sb4 Pd4 2.6875(15) .
Sb4 Pd1 2.6962(16) .
Sb4 Pd3 2.7246(15) 4_664
Sb4 Sb5 3.0989(16) .
Sb4 Sb2 3.1142(17) 4_664
Sb5 Pd2 2.6949(16) .
Sb5 Pd4 2.7128(16) .
Sb5 Pd1 2.7252(15) .
Sb5 Sb7 3.0895(16) .
Sb6 Pd2 2.6935(16) 5_566
Sb6 Pd2 2.6935(16) 4_664
Sb6 Pd2 2.6935(16) .
Sb6 Sb7 3.0920(12) 5_566
Sb6 Sb7 3.0920(12) 4_664
Sb6 Sb7 3.0920(12) .
Sb7 Pd2 2.7018(16) 4_664
Sb7 Pd2 2.7098(16) .
Sb7 Pd4 2.7102(15) .
Sb7 Sb1 3.0756(17) 4_664
Sb8 Pd3 2.7282(16) .
Sb8 Pd3 2.7282(16) 5_566
Sb8 Pd3 2.7282(16) 4_664
Sb8 Sb3 3.1244(13) 5_566
Sb8 Sb3 3.1244(13) 4_664
Pd1 Pd4 2.9893(16) .
Pd1 Pd2 2.9926(15) .
Pd1 Pd4 2.9954(16) 5_566
Pd1 Pd3 3.0048(16) 4_664
Pd1 Pd3 3.0083(16) .
Pd2 Sb7 2.7018(16) 5_566
Pd2 Pd2 2.982(2) 5_566
Pd2 Pd2 2.982(2) 4_664
Pd2 Pd4 2.9853(16) .
Pd2 Pd4 2.9918(16) 5_566
Pd3 Sb3 2.7036(15) 5_566
Pd3 Sb4 2.7246(15) 5_566
Pd3 Pd3 3.0028(19) 5_566
Pd3 Pd3 3.0028(19) 4_664
Pd3 Pd4 3.0032(15) 5_566
Pd3 Pd1 3.0048(16) 5_566
Pd4 Sb1 2.6964(16) 4_664
Pd4 Sb2 2.7178(16) 4_664
Pd4 Pd2 2.9918(16) 4_664
Pd4 Pd1 2.9954(16) 4_664
Pd4 Pd3 3.0032(15) 4_664
K1 O2 2.76(2) .
K1 O2 2.76(2) 9_466
K1 O2 2.76(2) 8_656
K1 O1 2.87(2) .
K1 O1 2.87(2) 9_466
K1 O1 2.87(2) 8_656
K1 C4 3.53(3) 8_656
K1 C4 3.53(3) 9_466
K1 C4 3.53(3) .
K2 O3 2.77(2) .
K2 N2 2.77(3) .
K2 O6 2.78(2) .
K2 O5 2.799(16) .
K2 O7 2.810(18) .
K2 O8 2.833(15) .
K2 O4 2.870(15) .
K2 N1 2.92(2) .
K2 C15 3.45(4) .
K2 C10 3.48(3) .
K2 C5 3.52(3) .
K2 C13 3.53(4) .
O1 C4 1.40(3) 9_466
O1 C1 1.45(3) .
O2 C3 1.31(3) .
O2 C2 1.47(3) .
O3 C5 1.35(3) .
O3 C16 1.52(3) .
O4 C7 1.33(3) .
O4 C6 1.46(3) .
O5 C9 1.29(3) .
O5 C8 1.45(3) .
O6 C11 1.24(3) .
O6 C10 1.27(3) .
O7 C13 1.32(3) .
O7 C12 1.39(3) .
O8 C15 1.20(3) .
O8 C14 1.47(3) .
C1 C2 1.48(3) .
C3 C4 1.52(4) .
C4 O1 1.40(3) 8_656
C5 C6 1.35(3) .
C7 C8 1.490(10) .
C9 C10 1.491(10) .
C11 C12 1.486(10) .
C13 C14 1.43(4) .
C15 C16 1.42(4) .
N1 C17 1.445(10) .
N2 C18 1.14(3) 19_646
C17 C18 1.495(10) .
C18 N2 1.14(3) 18_665

loop_
_platon_squeeze_void_nr
_platon_squeeze_void_average_x
_platon_squeeze_void_average_y
_platon_squeeze_void_average_z
_platon_squeeze_void_volume
_platon_squeeze_void_count_electrons
1 0.500 0.000 0.000 19.7 -1.7
2 0.134 0.134 0.134 405.1 -7.1
3 0.634 0.134 0.366 405.0 -5.4
4 0.000 0.000 0.500 19.7 -1.7
5 0.366 -0.134 0.634 405.0 -5.4
6 0.866 -0.134 0.866 405.0 -6.0
7 0.134 0.366 0.634 404.9 -5.6
8 0.634 0.366 0.866 405.0 -5.6
9 0.000 0.500 0.000 19.7 -1.7
10 0.500 0.500 0.500 19.7 -2.2
11 0.366 0.634 0.134 405.1 -5.6
12 0.866 0.634 0.366 405.0 -5.6
